data_4504055
loop_
_publ_author_name
'Childs, Scott L.'
'Hardcastle, Kenneth I.'

_publ_section_title
;
 Cocrystals of Piroxicam with Carboxylic Acids
;
_journal_issue 7
_journal_name_full 'Crystal Growth &amp; Design'
_journal_page_first 1291
_journal_paper_doi 10.1021/cg060742p
_journal_volume 7
_journal_year 2007
_chemical_formula_moiety 'C15 H13 N3 O4 S, C11 H8 O3'
_chemical_formula_sum 'C26 H21 N3 O7 S'
_chemical_formula_weight 519.52
_chemical_name_common 'piroxicam:1-hydroxy-2-naphthoic acid cocrystal (1:1)'
_chemical_name_systematic
;
  4-Hydroxy-2-methyl-N-(2-pyridyl)-2H-1,2-benzothiazine
 -3-carboxamide-1,1-dioxide 1-hydroxy-2-naphthoic acid
;
_space_group_IT_number 2
_symmetry_cell_setting triclinic
_symmetry_space_group_name_Hall '-P 1'
_symmetry_space_group_name_H-M 'P -1'
_atom_sites_solution_hydrogens geom
_atom_sites_solution_primary direct
_atom_sites_solution_secondary difmap
_audit_creation_method SHELXL-97
_cell_angle_alpha 114.045(6)
_cell_angle_beta 92.672(7)
_cell_angle_gamma 95.105(6)
_cell_formula_units_Z 2
_cell_length_a 6.9743(6)
_cell_length_b 12.3558(9)
_cell_length_c 14.9892(14)
_cell_measurement_reflns_used 534
_cell_measurement_temperature 173(2)
_cell_measurement_theta_max 37.53
_cell_measurement_theta_min 3.23
_cell_volume 1170.02(18)
_computing_cell_refinement 'Bruker SMART'
_computing_data_collection 'Bruker SMART'
_computing_data_reduction 'Bruker SAINT'
_computing_molecular_graphics 'Bruker SHELXTL'
_computing_publication_material 'Bruker SHELXTL'
_computing_structure_refinement 'SHELXL-97 (Sheldrick, 1997)'
_computing_structure_solution 'SHELXS-97 (Sheldrick, 1990)'
_diffrn_ambient_temperature 173(2)
_diffrn_measured_fraction_theta_full 0.859
_diffrn_measured_fraction_theta_max 0.859
_diffrn_measurement_device_type 'CCD area detector'
_diffrn_measurement_method 'phi and omega scans'
_diffrn_radiation_monochromator graphite
_diffrn_radiation_source 'fine-focus sealed tube'
_diffrn_radiation_type CuK\a
_diffrn_radiation_wavelength 1.54178
_diffrn_reflns_av_R_equivalents 0.0258
_diffrn_reflns_av_sigmaI/netI 0.0375
_diffrn_reflns_limit_h_max 5
_diffrn_reflns_limit_h_min -4
_diffrn_reflns_limit_k_max 9
_diffrn_reflns_limit_k_min -9
_diffrn_reflns_limit_l_max 11
_diffrn_reflns_limit_l_min -11
_diffrn_reflns_number 1772
_diffrn_reflns_theta_full 37.63
_diffrn_reflns_theta_max 37.63
_diffrn_reflns_theta_min 3.24
_exptl_absorpt_coefficient_mu 1.704
_exptl_absorpt_correction_T_max 0.9350
_exptl_absorpt_correction_T_min 0.7605
_exptl_absorpt_correction_type multi-scan
_exptl_absorpt_process_details 'SADABS V2.10, Sheldrick 2003'
_exptl_crystal_colour colourless
_exptl_crystal_density_diffrn 1.475
_exptl_crystal_density_meas 0
_exptl_crystal_density_method 'not measured'
_exptl_crystal_description plate
_exptl_crystal_F_000 540
_exptl_crystal_size_max 0.17
_exptl_crystal_size_mid 0.07
_exptl_crystal_size_min 0.04
_refine_diff_density_max 0.232
_refine_diff_density_min -0.237
_refine_diff_density_rms 0.058
_refine_ls_extinction_method none
_refine_ls_goodness_of_fit_ref 1.058
_refine_ls_hydrogen_treatment constr
_refine_ls_matrix_type full
_refine_ls_number_parameters 212
_refine_ls_number_reflns 1052
_refine_ls_number_restraints 0
_refine_ls_restrained_S_all 1.058
_refine_ls_R_factor_all 0.0632
_refine_ls_R_factor_gt 0.0480
_refine_ls_shift/su_max 0.000
_refine_ls_shift/su_mean 0.000
_refine_ls_structure_factor_coef Fsqd
_refine_ls_weighting_details 'calc w=1/[\s^2^(Fo^2^)+(0.0884P)^2^+2.0855P] where P=(Fo^2^+2Fc^2^)/3'
_refine_ls_weighting_scheme calc
_refine_ls_wR_factor_gt 0.1240
_refine_ls_wR_factor_ref 0.1447
_reflns_number_gt 874
_reflns_number_total 1052
_reflns_threshold_expression >2sigma(I)
_cod_data_source_file cg060742psi20061021_092419.cif
_cod_data_source_block 2
_cod_depositor_comments
;
The following automatic conversions were performed:

'_symmetry_cell_setting' value 'Triclinic' changed to 'triclinic'
according to /home/saulius/struct/CIF-dictionaries/cif_core.dic
dictionary named 'cif_core.dic' version 2.4.1 from 2010-06-29.

Automatic conversion script
Id: cif_fix_values 1715 2011-07-08 13:25:40Z adriana 
;
_cod_original_cell_volume 1170.02(17)
_cod_original_sg_symbol_H-M P-1
_cod_database_code 4504055

loop_
_symmetry_equiv_pos_as_xyz
'x, y, z'
'-x, -y, -z'

loop_
_atom_site_label
_atom_site_type_symbol
_atom_site_fract_x
_atom_site_fract_y
_atom_site_fract_z
_atom_site_U_iso_or_equiv
_atom_site_adp_type
_atom_site_occupancy
_atom_site_symmetry_multiplicity
_atom_site_calc_flag
_atom_site_refinement_flags
C1 C 0.3204(11) 0.2255(7) 0.3339(6) 0.024(2) Uiso 1 1 d .
C2 C 0.3469(11) 0.2990(7) 0.2871(6) 0.022(2) Uiso 1 1 d .
C3 C 0.3094(10) 0.2570(6) 0.1815(6) 0.023(2) Uiso 1 1 d .
C4 C 0.2891(11) 0.3359(7) 0.1376(6) 0.034(2) Uiso 1 1 d .
H4 H 0.3001 0.4193 0.1768 0.040 Uiso 1 1 calc R
C5 C 0.2525(11) 0.2924(7) 0.0361(6) 0.037(2) Uiso 1 1 d .
H5 H 0.2387 0.3472 0.0071 0.044 Uiso 1 1 calc R
C6 C 0.2360(11) 0.1729(7) -0.0229(6) 0.038(3) Uiso 1 1 d .
H6 H 0.2114 0.1457 -0.0919 0.045 Uiso 1 1 calc R
C7 C 0.2552(11) 0.0916(7) 0.0177(6) 0.036(3) Uiso 1 1 d .
H7 H 0.2414 0.0084 -0.0226 0.043 Uiso 1 1 calc R
C8 C 0.2949(10) 0.1341(6) 0.1188(6) 0.024(2) Uiso 1 1 d .
C9 C 0.0314(12) 0.0779(7) 0.2723(6) 0.037(2) Uiso 1 1 d .
H9A H -0.0136 0.1103 0.3381 0.056 Uiso 1 1 calc R
H9B H -0.0077 -0.0084 0.2405 0.056 Uiso 1 1 calc R
H9C H -0.0258 0.1160 0.2332 0.056 Uiso 1 1 calc R
C10 C 0.3726(12) 0.2673(9) 0.4395(7) 0.030(2) Uiso 1 1 d .
C11 C 0.3848(11) 0.2014(8) 0.5767(7) 0.026(2) Uiso 1 1 d .
C12 C 0.4570(11) 0.3104(7) 0.6526(6) 0.029(2) Uiso 1 1 d .
H12 H 0.4833 0.3801 0.6409 0.035 Uiso 1 1 calc R
C13 C 0.4891(11) 0.3139(7) 0.7453(6) 0.032(2) Uiso 1 1 d .
H13 H 0.5372 0.3869 0.7988 0.039 Uiso 1 1 calc R
C14 C 0.4516(11) 0.2119(6) 0.7601(6) 0.034(2) Uiso 1 1 d .
H14 H 0.4768 0.2123 0.8231 0.040 Uiso 1 1 calc R
C15 C 0.3767(11) 0.1095(7) 0.6813(7) 0.032(2) Uiso 1 1 d .
H15 H 0.3472 0.0393 0.6917 0.039 Uiso 1 1 calc R
N1 N 0.2436(9) 0.1015(5) 0.2800(5) 0.026(2) Uani 1 1 d .
N2 N 0.3458(9) 0.1844(5) 0.4779(5) 0.031(2) Uani 1 1 d .
H2N H 0.3196 0.0997 0.4386 0.07(3) Uiso 1 1 d R
N3 N 0.3428(9) 0.1027(5) 0.5906(5) 0.028(2) Uani 1 1 d .
O1 O 0.5496(8) 0.0517(4) 0.1987(4) 0.0356(17) Uani 1 1 d .
O2 O 0.2422(8) -0.0781(5) 0.1202(4) 0.0392(18) Uani 1 1 d .
O3 O 0.4155(8) 0.4139(4) 0.3339(4) 0.0361(17) Uani 1 1 d .
H3 H 0.4211 0.4337 0.3948 0.054 Uiso 1 1 calc R
O4 O 0.4352(8) 0.3744(5) 0.4893(4) 0.0386(18) Uani 1 1 d .
S1 S 0.3435(4) 0.0384(2) 0.17530(19) 0.0337(10) Uani 1 1 d .
C1S C 1.0558(11) 0.7149(7) 0.3543(6) 0.033(2) Uiso 1 1 d .
C2S C 1.0084(12) 0.6642(7) 0.2541(7) 0.038(3) Uiso 1 1 d .
C3S C 0.9249(11) 0.5383(7) 0.2062(6) 0.034(2) Uiso 1 1 d .
C4S C 0.8758(12) 0.4843(7) 0.1048(7) 0.048(3) Uiso 1 1 d .
H4S H 0.8943 0.5292 0.0667 0.058 Uiso 1 1 calc R
C5S C 0.8004(12) 0.3656(7) 0.0602(7) 0.051(3) Uiso 1 1 d .
H5S H 0.7689 0.3282 -0.0088 0.061 Uiso 1 1 calc R
C6S C 0.7711(12) 0.3016(8) 0.1166(7) 0.048(3) Uiso 1 1 d .
H6S H 0.7171 0.2204 0.0847 0.057 Uiso 1 1 calc R
C7S C 0.8157(12) 0.3493(7) 0.2156(7) 0.046(3) Uiso 1 1 d .
H7S H 0.7937 0.3022 0.2517 0.055 Uiso 1 1 calc R
C8S C 0.8982(11) 0.4745(7) 0.2650(6) 0.037(3) Uiso 1 1 d .
C9S C 0.9480(12) 0.5296(7) 0.3668(7) 0.049(3) Uiso 1 1 d .
H9S H 0.9267 0.4853 0.4051 0.058 Uiso 1 1 calc R
C10S C 1.0257(12) 0.6448(7) 0.4105(7) 0.044(3) Uiso 1 1 d .
H10S H 1.0611 0.6802 0.4792 0.053 Uiso 1 1 calc R
C11S C 1.1370(12) 0.8430(8) 0.4057(9) 0.038(3) Uiso 1 1 d .
O1S O 1.0358(9) 0.7206(5) 0.1971(4) 0.0517(19) Uani 1 1 d .
H1S H 1.0813 0.7918 0.2314 0.077 Uiso 1 1 calc R
O2S O 1.1769(8) 0.8842(5) 0.4996(4) 0.0487(19) Uani 1 1 d .
O3S O 1.1681(8) 0.9047(4) 0.3587(4) 0.0480(19) Uani 1 1 d .
H2OS H 1.247(18) 0.981(13) 0.512(9) 0.17(5) Uiso 1 1 d .

loop_
_atom_site_aniso_label
_atom_site_aniso_U_11
_atom_site_aniso_U_22
_atom_site_aniso_U_33
_atom_site_aniso_U_23
_atom_site_aniso_U_13
_atom_site_aniso_U_12
N1 0.030(5) 0.019(4) 0.023(6) 0.005(4) 0.002(4) -0.002(3)
N2 0.045(5) 0.021(5) 0.031(5) 0.016(4) 0.001(4) 0.002(3)
N3 0.046(5) 0.022(4) 0.018(5) 0.011(4) 0.000(4) 0.001(3)
O1 0.032(5) 0.041(4) 0.038(4) 0.020(3) 0.003(3) 0.011(3)
O2 0.067(4) 0.018(4) 0.023(4) 0.001(3) -0.001(3) -0.003(3)
O3 0.063(4) 0.017(3) 0.023(4) 0.004(3) 0.003(4) -0.006(3)
O4 0.066(4) 0.021(4) 0.020(4) 0.002(3) 0.001(3) -0.007(3)
S1 0.047(2) 0.025(2) 0.028(2) 0.0095(16) 0.0025(17) 0.0052(15)
O1S 0.065(5) 0.043(4) 0.056(5) 0.030(4) 0.003(4) 0.004(4)
O2S 0.057(5) 0.046(4) 0.031(5) 0.007(4) -0.001(4) 0.000(3)
O3S 0.051(4) 0.034(4) 0.061(5) 0.023(4) 0.002(4) -0.001(3)

loop_
_atom_type_symbol
_atom_type_description
_atom_type_scat_dispersion_real
_atom_type_scat_dispersion_imag
_atom_type_scat_source
C C 0.0181 0.0091 'International Tables Vol C Tables 4.2.6.8 and 6.1.1.4'
H H 0.0000 0.0000 'International Tables Vol C Tables 4.2.6.8 and 6.1.1.4'
N N 0.0311 0.0180 'International Tables Vol C Tables 4.2.6.8 and 6.1.1.4'
O O 0.0492 0.0322 'International Tables Vol C Tables 4.2.6.8 and 6.1.1.4'
S S 0.3331 0.5567 'International Tables Vol C Tables 4.2.6.8 and 6.1.1.4'

loop_
_geom_angle_atom_site_label_1
_geom_angle_atom_site_label_2
_geom_angle_atom_site_label_3
_geom_angle
C2 C1 N1 120.7(7)
C2 C1 C10 121.7(8)
N1 C1 C10 117.5(7)
O3 C2 C1 122.7(7)
O3 C2 C3 114.8(6)
C1 C2 C3 122.4(8)
C4 C3 C8 117.2(7)
C4 C3 C2 121.6(7)
C8 C3 C2 121.3(7)
C5 C4 C3 120.0(7)
C5 C4 H4 120.0
C3 C4 H4 120.0
C6 C5 C4 121.7(7)
C6 C5 H5 119.2
C4 C5 H5 119.2
C5 C6 C7 120.1(8)
C5 C6 H6 119.9
C7 C6 H6 119.9
C6 C7 C8 118.7(7)
C6 C7 H7 120.6
C8 C7 H7 120.6
C7 C8 C3 122.2(7)
C7 C8 S1 121.7(6)
C3 C8 S1 116.0(6)
N1 C9 H9A 109.5
N1 C9 H9B 109.5
H9A C9 H9B 109.5
N1 C9 H9C 109.5
H9A C9 H9C 109.5
H9B C9 H9C 109.5
O4 C10 N2 123.7(8)
O4 C10 C1 119.7(8)
N2 C10 C1 116.6(8)
N3 C11 C12 122.8(8)
N3 C11 N2 113.2(6)
C12 C11 N2 123.9(8)
C13 C12 C11 117.7(8)
C13 C12 H12 121.1
C11 C12 H12 121.1
C14 C13 C12 120.0(7)
C14 C13 H13 120.0
C12 C13 H13 120.0
C15 C14 C13 117.9(8)
C15 C14 H14 121.0
C13 C14 H14 121.0
N3 C15 C14 123.8(8)
N3 C15 H15 118.1
C14 C15 H15 118.1
C1 N1 C9 114.7(6)
C1 N1 S1 111.9(5)
C9 N1 S1 115.1(5)
C10 N2 C11 127.8(7)
C10 N2 H2N 123.7
C11 N2 H2N 107.5
C11 N3 C15 117.7(7)
C2 O3 H3 109.5
O2 S1 O1 119.6(3)
O2 S1 N1 108.6(3)
O1 S1 N1 107.5(3)
O2 S1 C8 110.3(3)
O1 S1 C8 108.1(3)
N1 S1 C8 101.2(3)
C2S C1S C10S 120.3(7)
C2S C1S C11S 120.4(8)
C10S C1S C11S 119.3(8)
O1S C2S C1S 124.3(7)
O1S C2S C3S 116.8(8)
C1S C2S C3S 118.8(8)
C4S C3S C8S 121.6(7)
C4S C3S C2S 120.2(8)
C8S C3S C2S 118.2(8)
C5S C4S C3S 119.9(8)
C5S C4S H4S 120.1
C3S C4S H4S 120.1
C4S C5S C6S 119.6(9)
C4S C5S H5S 120.2
C6S C5S H5S 120.2
C7S C6S C5S 123.3(8)
C7S C6S H6S 118.4
C5S C6S H6S 118.4
C6S C7S C8S 118.5(8)
C6S C7S H7S 120.7
C8S C7S H7S 120.7
C9S C8S C3S 121.2(7)
C9S C8S C7S 121.7(8)
C3S C8S C7S 117.2(7)
C10S C9S C8S 120.6(8)
C10S C9S H9S 119.7
C8S C9S H9S 119.7
C9S C10S C1S 120.9(8)
C9S C10S H10S 119.6
C1S C10S H10S 119.6
O3S C11S O2S 122.7(8)
O3S C11S C1S 120.5(9)
O2S C11S C1S 116.8(9)
C2S O1S H1S 109.5
C11S O2S H2OS 97(6)

loop_
_geom_bond_atom_site_label_1
_geom_bond_atom_site_label_2
_geom_bond_distance
C1 C2 1.361(10)
C1 N1 1.446(9)
C1 C10 1.467(10)
C2 O3 1.331(8)
C2 C3 1.453(10)
C3 C4 1.394(9)
C3 C8 1.415(9)
C4 C5 1.393(10)
C4 H4 0.9500
C5 C6 1.368(9)
C5 H5 0.9500
C6 C7 1.383(9)
C6 H6 0.9500
C7 C8 1.390(9)
C7 H7 0.9500
C8 S1 1.757(8)
C9 N1 1.473(9)
C9 H9A 0.9800
C9 H9B 0.9800
C9 H9C 0.9800
C10 O4 1.249(9)
C10 N2 1.369(10)
C11 N3 1.328(9)
C11 C12 1.393(10)
C11 N2 1.418(10)
C12 C13 1.379(10)
C12 H12 0.9500
C13 C14 1.370(10)
C13 H13 0.9500
C14 C15 1.370(10)
C14 H14 0.9500
C15 N3 1.336(9)
C15 H15 0.9500
N1 S1 1.660(7)
N2 H2N 0.9646
O1 S1 1.442(5)
O2 S1 1.432(6)
O3 H3 0.8400
C1S C2S 1.381(10)
C1S C10S 1.444(11)
C1S C11S 1.492(11)
C2S O1S 1.316(10)
C2S C3S 1.472(11)
C3S C4S 1.399(10)
C3S C8S 1.410(10)
C4S C5S 1.379(11)
C4S H4S 0.9500
C5S C6S 1.384(11)
C5S H5S 0.9500
C6S C7S 1.362(10)
C6S H6S 0.9500
C7S C8S 1.464(11)
C7S H7S 0.9500
C8S C9S 1.405(10)
C9S C10S 1.348(11)
C9S H9S 0.9500
C10S H10S 0.9500
C11S O3S 1.244(10)
C11S O2S 1.292(10)
O1S H1S 0.8400
O2S H2OS 1.19(15)

loop_
_geom_hbond_atom_site_label_D
_geom_hbond_atom_site_label_H
_geom_hbond_atom_site_label_A
_geom_hbond_distance_DH
_geom_hbond_distance_HA
_geom_hbond_distance_DA
_geom_hbond_angle_DHA
_geom_hbond_site_symmetry_A
N2 H2N O3S 0.96 2.33 3.267(8) 163.5 1_445
O3 H3 O4 0.84 1.84 2.567(6) 143.1 .
O3 H3 O4 0.84 2.39 2.925(7) 122.4 2_666
O1S H1S O3S 0.84 1.88 2.612(7) 145.1 .
O2S H2OS N3 1.19(15) 1.55(14) 2.605(7) 144(10) 1_665

loop_
_geom_torsion_atom_site_label_1
_geom_torsion_atom_site_label_2
_geom_torsion_atom_site_label_3
_geom_torsion_atom_site_label_4
_geom_torsion
N1 C1 C2 O3 179.4(6)
C10 C1 C2 O3 -2.2(12)
N1 C1 C2 C3 -3.0(12)
C10 C1 C2 C3 175.4(7)
O3 C2 C3 C4 -18.9(11)
C1 C2 C3 C4 163.3(7)
O3 C2 C3 C8 160.1(7)
C1 C2 C3 C8 -17.6(12)
C8 C3 C4 C5 1.1(11)
C2 C3 C4 C5 -179.8(7)
C3 C4 C5 C6 -0.1(12)
C4 C5 C6 C7 0.2(12)
C5 C6 C7 C8 -1.2(12)
C6 C7 C8 C3 2.3(12)
C6 C7 C8 S1 -174.0(6)
C4 C3 C8 C7 -2.3(11)
C2 C3 C8 C7 178.6(7)
C4 C3 C8 S1 174.3(6)
C2 C3 C8 S1 -4.8(10)
C2 C1 C10 O4 3.2(12)
N1 C1 C10 O4 -178.3(6)
C2 C1 C10 N2 -177.7(7)
N1 C1 C10 N2 0.7(10)
N3 C11 C12 C13 1.4(12)
N2 C11 C12 C13 -179.7(7)
C11 C12 C13 C14 0.6(11)
C12 C13 C14 C15 -2.0(11)
C13 C14 C15 N3 1.7(12)
C2 C1 N1 C9 -89.8(9)
C10 C1 N1 C9 91.7(8)
C2 C1 N1 S1 43.7(8)
C10 C1 N1 S1 -134.8(6)
O4 C10 N2 C11 -1.2(13)
C1 C10 N2 C11 179.8(7)
N3 C11 N2 C10 179.9(7)
C12 C11 N2 C10 0.9(12)
C12 C11 N3 C15 -1.7(11)
N2 C11 N3 C15 179.2(7)
C14 C15 N3 C11 0.1(11)
C1 N1 S1 O2 -172.1(4)
C9 N1 S1 O2 -38.8(5)
C1 N1 S1 O1 57.2(5)
C9 N1 S1 O1 -169.5(5)
C1 N1 S1 C8 -56.1(5)
C9 N1 S1 C8 77.3(5)
C7 C8 S1 O2 -30.4(8)
C3 C8 S1 O2 153.0(6)
C7 C8 S1 O1 102.0(7)
C3 C8 S1 O1 -74.6(7)
C7 C8 S1 N1 -145.2(6)
C3 C8 S1 N1 38.2(7)
C10S C1S C2S O1S -178.1(7)
C11S C1S C2S O1S 2.4(13)
C10S C1S C2S C3S 0.7(12)
C11S C1S C2S C3S -178.8(7)
O1S C2S C3S C4S -0.9(12)
C1S C2S C3S C4S -179.9(7)
O1S C2S C3S C8S 178.5(7)
C1S C2S C3S C8S -0.5(12)
C8S C3S C4S C5S -0.4(13)
C2S C3S C4S C5S 179.0(7)
C3S C4S C5S C6S 1.1(13)
C4S C5S C6S C7S -1.0(14)
C5S C6S C7S C8S 0.2(13)
C4S C3S C8S C9S 180.0(8)
C2S C3S C8S C9S 0.6(12)
C4S C3S C8S C7S -0.3(12)
C2S C3S C8S C7S -179.7(7)
C6S C7S C8S C9S -179.9(8)
C6S C7S C8S C3S 0.4(12)
C3S C8S C9S C10S -1.1(13)
C7S C8S C9S C10S 179.3(7)
C8S C9S C10S C1S 1.3(13)
C2S C1S C10S C9S -1.2(13)
C11S C1S C10S C9S 178.3(8)
C2S C1S C11S O3S -2.0(12)
C10S C1S C11S O3S 178.5(7)
C2S C1S C11S O2S 179.7(8)
C10S C1S C11S O2S 0.2(12)

loop_
_cod_related_entry_id
_cod_related_entry_database
_cod_related_entry_code
1 ChemSpider 30661441
